data_7701573
loop_
_publ_author_name
'Grinderslev, Jakob B.'
'M\/oller, Kasper T'
'Yan, Yigang'
'Chen, Xi-Meng'
'Li, Yongtao'
'Li, Hai-Wen'
'Zhou, Wei'
'Skibsted, J\/orgen'
'Chen, Xuenian'
'Jensen, Torben R.'

_publ_section_title
;
 Potassium octahydridotriborate: diverse polymorphism in a potential
 hydrogen storage material and potassium ion conductor.
;
_journal_issue 24
_journal_name_full 'Dalton transactions (Cambridge, England : 2003)'
_journal_page_first 8872
_journal_page_last 8881
_journal_paper_doi 10.1039/c9dt00742c
_journal_volume 48
_journal_year 2019
_chemical_formula_analytical KB3H8
_chemical_formula_iupac KB3H8
_chemical_formula_moiety KB3H8
_chemical_formula_structural KB3H8
_chemical_formula_sum 'B3 H8 K'
_chemical_formula_weight 79.592
_chemical_name_common Potassium_octahydridoborate
_space_group_IT_number 63
_space_group_name_Hall '-C 2c 2'
_space_group_name_H-M_alt 'C m c m'
_symmetry_cell_setting orthorhombic
_symmetry_space_group_name_Hall '-C 2c 2'
_symmetry_space_group_name_H-M 'C m c m'
_audit_update_record
;
2019-04-10 deposited with the CCDC.	2019-05-13 downloaded from the CCDC.
;
_cell_angle_alpha 90.0000
_cell_angle_beta 90.0000
_cell_angle_gamma 90.0000
_cell_formula_units_Z 4
_cell_length_a 7.42563(15)
_cell_length_b 8.08086(15)
_cell_length_c 8.19595(8)
_cell_measurement_temperature 298
_cell_volume 491.802(14)
_computing_structure_refinement FULLPROF
_diffrn_ambient_temperature 298
_diffrn_measurement_device_type Mythen
_diffrn_radiation_type synchrotron
_pd_instr_location ' ?'
_pd_meas_2theta_range_inc 0.003601
_pd_meas_2theta_range_max 39.99960
_pd_meas_2theta_range_min 3.02400
_pd_meas_number_of_points 10272
_pd_proc_2theta_range_inc 0.003601
_pd_proc_2theta_range_max 40.0051
_pd_proc_2theta_range_min 3.0295
_pd_proc_ls_pref_orient_corr ' ?'
_pd_proc_ls_prof_R_factor 2.1154
_pd_proc_ls_prof_wR_expected 0.7758
_pd_proc_ls_prof_wR_factor 2.7439
_pd_proc_wavelength 0.708480
_pd_spec_mounting ' ?'
_refine_ls_goodness_of_fit_all 12.5098
_refine_ls_number_parameters 43
_refine_ls_number_reflns 221
_refine_ls_number_restraints 0
_refine_ls_R_I_factor 7.8209
_cod_data_source_file c9dt00742c2.cif
_cod_data_source_block Alpha_prime_KB3H8
_cod_depositor_comments
;
The following automatic conversions were performed:

data item '_symmetry_cell_setting' value 'Orthorhombic' was changed
to 'orthorhombic' in accordance with the
/home/data/users/saulius/crontab/automatic-downloads/current/RSC/lib/dictionaries/cif_core.dic
dictionary named 'cif_core.dic' version 2.4.2 last updated on
2011-04-26.

Automatic conversion script
Id: cif_fix_values 6909 2019-04-08 15:41:33Z antanas 
;
_cod_original_formula_sum KB3H8
_cod_database_code 7701573
_pd_proc_ls_prof_cr_factor 16.3986
_pd_proc_ls_prof_cwr_factor 15.3990
_pd_proc_ls_prof_cwr_expected 4.3538
_pd_proc_ls_prof_chi2 12.5098
_pd_proc_ls_prof_echi2 12.5098

loop_
_symmetry_equiv_pos_as_xyz
x,y,z
x,-y,-z
-x,y,-z+1/2
-x,-y,z+1/2
-x,-y,-z
-x,y,z
x,-y,z+1/2
x,y,-z+1/2
x+1/2,y+1/2,z
x+1/2,-y+1/2,-z
-x+1/2,y+1/2,-z+1/2
-x+1/2,-y+1/2,z+1/2
-x+1/2,-y+1/2,-z
-x+1/2,y+1/2,z
x+1/2,-y+1/2,z+1/2
x+1/2,y+1/2,-z+1/2

loop_
_atom_site_label
_atom_site_fract_x
_atom_site_fract_y
_atom_site_fract_z
_atom_site_U_iso_or_equiv
_atom_site_occupancy
_atom_site_adp_type
_atom_site_type_symbol
H1 0.86181 0.6605(3) 0.58919 0.06333 1.00000 Uiso H
H2 0.00000 0.8644(3) 0.57686 0.06333 1.00000 Uiso H
B1 0.00000 0.7213(3) 0.64039 0.03744 1.00000 Uiso B
H3 0.86307 0.9920(3) 0.75000 0.06333 1.00000 Uiso H
K1 0.00000 0.33002(14) 0.75000 0.06637 1.00000 Uiso K
B2 0.00000 0.9107(3) 0.75000 0.13295 1.00000 Uiso B

loop_
_atom_type_symbol
_atom_type_scat_Cromer_Mann_a1
_atom_type_scat_Cromer_Mann_b1
_atom_type_scat_Cromer_Mann_a2
_atom_type_scat_Cromer_Mann_b2
_atom_type_scat_Cromer_Mann_a3
_atom_type_scat_Cromer_Mann_b3
_atom_type_scat_Cromer_Mann_a4
_atom_type_scat_Cromer_Mann_b4
_atom_type_scat_Cromer_Mann_c
_atom_type_scat_dispersion_real
_atom_type_scat_dispersion_imag
_atom_type_scat_source
h 0.49300 10.51090 0.32291 26.12570 0.14019 3.14236 0.04081 57.79970 0.00304 0.00000 0.00000 International_Tables_for_Crystallography_Vol.C(1991)_Tables_6.1.1.4_and_6.1.1.5
b 2.05450 23.21850 1.33260 1.02100 1.09790 60.34980 0.70680 0.14030 -0.19320 0.00000 0.00100 International_Tables_for_Crystallography_Vol.C(1991)_Tables_6.1.1.4_and_6.1.1.5
k 8.21860 12.79490 7.43980 0.77480 1.05190 213.18700 0.86590 41.68410 1.42280 0.17900 0.25000 International_Tables_for_Crystallography_Vol.C(1991)_Tables_6.1.1.4_and_6.1.1.5
